data_4322744
loop_
_publ_author_name
'William A. Wojtczak'
'Mark J. Hampden-Smith'
'Eileen N. Duesler'

_publ_section_title
;
 Synthesis, Characterization, and Thermal Behavior of Polydentate Ligand
 Adducts of Barium Trifluoroacetate
;
_journal_name_full 'Inorganic Chemistry'
_journal_page_first 1781
_journal_page_last 1790
_journal_paper_doi 10.1021/ic9613220
_journal_volume 37
_journal_year 1998
_chemical_formula_sum 'C22 H36 Ba F6 N2 O10'
_chemical_formula_weight 739.87
_chemical_name_systematic
; 
 ? 
;
_space_group_IT_number 96
_symmetry_cell_setting tetragonal
_symmetry_space_group_name_Hall 'P 4nw 2abw'
_symmetry_space_group_name_H-M 'P 43 21 2'
_atom_sites_solution_hydrogens 'most seen in difference maps'
_atom_sites_solution_primary 'Patterson Map interpretation'
_atom_sites_solution_secondary difmap
_audit_creation_method SHELXL
_cell_angle_alpha 90.00
_cell_angle_beta 90.00
_cell_angle_gamma 90.00
_cell_formula_units_Z 4
_cell_length_a 9.263(1)
_cell_length_b 9.263(1)
_cell_length_c 35.897(7)
_cell_measurement_reflns_used 30
_cell_measurement_temperature 293(2)
_cell_measurement_theta_max 12.05
_cell_measurement_theta_min 3.54
_cell_volume 3080.1(8)
_computing_cell_refinement 'Siemens XSCANS, 1991'
_computing_data_collection 'Siemens XSCANS, 1991'
_computing_data_reduction 'Siemens XSCANS, 1991'
_computing_molecular_graphics 'Siemens SHELXTL PC, 1990'
_computing_publication_material 'Siemens SHEXLTL Version 5, 1994'
_computing_structure_refinement 'Siemens SHELXTL PC, 1990'
_computing_structure_solution 'Siemens SHELXTL PC, 1990'
_diffrn_ambient_temperature 293(2)
_diffrn_measurement_device 'Siemens P4'
_diffrn_measurement_method \w
_diffrn_radiation_monochromator graphite
_diffrn_radiation_source 'normal-focus sealed tube'
_diffrn_radiation_type MoK\a
_diffrn_radiation_wavelength 0.71073
_diffrn_reflns_av_R_equivalents 0.0358
_diffrn_reflns_limit_h_max 12
_diffrn_reflns_limit_h_min -12
_diffrn_reflns_limit_k_max 12
_diffrn_reflns_limit_k_min -12
_diffrn_reflns_limit_l_max 46
_diffrn_reflns_limit_l_min -46
_diffrn_reflns_number 10781
_diffrn_reflns_theta_max 27.50
_diffrn_reflns_theta_min 2.27
_diffrn_standards_decay_% 10%
_diffrn_standards_interval_count 97
_diffrn_standards_number 3
_exptl_absorpt_coefficient_mu 1.376
_exptl_absorpt_correction_T_max 1.0000
_exptl_absorpt_correction_T_min 0.8009
_exptl_absorpt_correction_type 'empirical via \y scans'
_exptl_crystal_colour colorless
_exptl_crystal_density_diffrn 1.596
_exptl_crystal_density_method none
_exptl_crystal_description 'thin plate'
_exptl_crystal_F_000 1488
_exptl_crystal_size_max 0.368
_exptl_crystal_size_mid 0.138
_exptl_crystal_size_min 0.046
_refine_diff_density_max 0.90
_refine_diff_density_min -1.18
_refine_ls_abs_structure_details 'Flack H D (1983), Acta Cryst. A39, 876-881'
_refine_ls_abs_structure_Flack 0.00(3)
_refine_ls_extinction_method none
_refine_ls_goodness_of_fit_obs 0.97
_refine_ls_hydrogen_treatment refxyz
_refine_ls_matrix_type full
_refine_ls_number_parameters 237
_refine_ls_number_reflns 2598
_refine_ls_number_restraints 0
_refine_ls_restrained_S_obs 0.97
_refine_ls_R_factor_all 0.0771
_refine_ls_R_factor_obs 0.0442
_refine_ls_shift/esd_max 0.051
_refine_ls_shift/esd_mean 0.003
_refine_ls_structure_factor_coef F
_refine_ls_weighting_details w=1/[\s^2^(Fo)]
_refine_ls_weighting_scheme calc
_refine_ls_wR_factor_all 0.0312
_refine_ls_wR_factor_obs 0.0267
_reflns_number_observed 2598
_reflns_number_total 3508
_reflns_observed_criterion >2sigma(F)
_cod_data_source_file ic9613220_4.cif
_cod_data_source_block mhs95da-(4)
_cod_depositor_comments
;
The following automatic conversions were performed:

'_refine_ls_weighting_scheme' value 'calc w=1/[\s^2^(Fo)]' was
changed to 'calc'. New tag '_refine_ls_weighting_details' was
created. The value of the new tag was set to 'w=1/[\s^2^(Fo)]'.

Automatic conversion script
Id: cif_fix_values 3143 2015-03-26 13:38:13Z robertas 
;
_cod_database_code 4322744

loop_
_symmetry_equiv_pos_as_xyz
'x, y, z'
'-x, -y, z+1/2'
'-y+1/2, x+1/2, z+3/4'
'y+1/2, -x+1/2, z+1/4'
'-x+1/2, y+1/2, -z+3/4'
'x+1/2, -y+1/2, -z+1/4'
'y, x, -z'
'-y, -x, -z+1/2'

loop_
_atom_site_aniso_label
_atom_site_aniso_U_11
_atom_site_aniso_U_22
_atom_site_aniso_U_33
_atom_site_aniso_U_23
_atom_site_aniso_U_13
_atom_site_aniso_U_12
Ba 0.035(1) 0.035(1) 0.028(1) 0.001(1) -0.001(1) 0.001(1)
N 0.043(3) 0.051(3) 0.044(3) -0.000(3) 0.007(2) 0.001(3)
O1 0.040(2) 0.050(2) 0.039(2) -0.013(2) -0.002(2) -0.007(3)
O2 0.073(4) 0.045(3) 0.045(2) 0.015(2) 0.013(2) -0.003(2)
O3 0.038(2) 0.086(3) 0.051(2) 0.004(3) -0.001(2) 0.005(3)
O4 0.065(3) 0.082(3) 0.070(3) 0.024(2) -0.023(3) -0.003(4)
O5 0.144(5) 0.075(4) 0.083(4) -0.020(4) -0.029(3) 0.024(4)
C1 0.087(6) 0.041(5) 0.048(4) -0.014(4) 0.008(4) 0.016(5)
C2 0.080(5) 0.053(5) 0.042(4) -0.013(4) -0.020(3) 0.023(5)
C3 0.054(5) 0.042(5) 0.069(3) -0.011(4) -0.005(4) -0.009(3)
C4 0.067(5) 0.079(5) 0.031(2) 0.006(4) 0.007(3) 0.006(4)
C5 0.092(6) 0.052(5) 0.048(4) 0.020(4) 0.013(4) -0.007(4)
C6 0.051(5) 0.097(6) 0.047(3) 0.001(4) 0.013(4) 0.022(5)
C7 0.033(4) 0.121(8) 0.068(5) 0.013(5) 0.013(4) 0.022(5)
C8 0.043(4) 0.134(8) 0.063(5) -0.011(6) -0.012(4) 0.022(7)
C9 0.060(6) 0.097(7) 0.063(5) -0.014(5) -0.010(4) -0.014(5)
C10 0.044(4) 0.046(4) 0.050(4) 0.014(4) -0.002(4) 0.009(3)
C11 0.093(6) 0.101(7) 0.096(6) 0.007(7) -0.066(5) -0.036(7)

loop_
_atom_site_label
_atom_site_type_symbol
_atom_site_fract_x
_atom_site_fract_y
_atom_site_fract_z
_atom_site_U_iso_or_equiv
_atom_site_thermal_displace_type
_atom_site_occupancy
_atom_site_calc_flag
_atom_site_refinement_flags
_atom_site_disorder_group
Ba Ba 0.12563(3) 0.12563(3) 0.0000 0.032(1) Uani 1 d S .
N N 0.0159(5) 0.2189(5) 0.0737(1) 0.046(2) Uani 1 d . .
O1 O 0.2485(4) 0.3737(5) 0.0322(1) 0.043(1) Uani 1 d . .
O2 O 0.0732(5) -0.0753(4) 0.0574(1) 0.054(2) Uani 1 d . .
O3 O -0.1784(3) 0.1319(5) 0.0144(1) 0.058(1) Uani 1 d . .
O4 O 0.3782(6) 0.0073(5) 0.0285(1) 0.072(2) Uani 1 d . .
O5 O 0.4630(6) 0.1023(7) 0.0804(2) 0.101(2) Uani 1 d . .
C1 C 0.0702(9) 0.3635(10) 0.0808(2) 0.059(3) Uani 1 d . .
H1A H 0.0511(54) 0.4100(58) 0.1085(14) 0.073 Uiso 1 d . .
H1B H 0.0408(84) 0.4281(76) 0.0678(20) 0.073 Uiso 1 d . .
C2 C 0.2300(9) 0.3867(10) 0.0709(2) 0.058(3) Uani 1 d . .
H2A H 0.2449(74) 0.4669(67) 0.0810(15) 0.073 Uiso 1 d . .
H2B H 0.2876(61) 0.3171(64) 0.0342(16) 0.073 Uiso 1 d . .
C3 C 0.3930(8) 0.4008(8) 0.0204(1) 0.058(3) Uani 1 d . .
H3A H 0.4499(66) 0.3248(69) 0.0342(16) 0.069 Uiso 1 d . .
H3B H 0.4223(58) 0.4994(60) 0.0273(14) 0.069 Uiso 1 d . .
C4 C 0.0796(8) 0.1168(10) 0.1010(1) 0.059(2) Uani 1 d . .
H4A H 0.0464(54) 0.1521(58) 0.1271(14) 0.074 Uiso 1 d . .
H4B H 0.1910(59) 0.1295(73) 0.0996(14) 0.074 Uiso 1 d . .
C5 C 0.0361(9) -0.0371(8) 0.0941(2) 0.064(3) Uani 1 d . .
H5A H 0.0814(56) -0.0981(66) 0.1145(13) 0.080 Uiso 1 d . .
H5B H -0.0749(66) -0.0542(63) 0.1011(14) 0.080 Uiso 1 d . .
C6 C -0.1441(8) 0.2209(9) 0.0757(2) 0.065(3) Uani 1 d . .
H6A H -0.1591(65) 0.2807(60) 0.0992(15) 0.081 Uiso 1 d . .
H6B H -0.1707(63) 0.0972(75) 0.0819(15) 0.081 Uiso 1 d . .
C7 C -0.2124(8) 0.2497(14) 0.0182(2) 0.080(3) Uani 1 d . .
H7A H -0.2812(78) 0.2736(86) 0.0475(19) 0.092 Uiso 1 d . .
H7B H -0.1777(62) 0.3574(80) 0.0312(16) 0.092 Uiso 1 d . .
C8 C -0.2686(9) 0.1372(14) -0.0182(2) 0.080(3) Uani 1 d . .
H8A H -0.2785(99) 0.2054(86) -0.0305(21) 0.100 Uiso 1 d . .
H8B H -0.3690(76) 0.1219(86) -0.0139(14) 0.100 Uiso 1 d . .
C9 C -0.2166(9) 0.0314(10) -0.0468(2) 0.073(3) Uani 1 d . .
H9A H -0.2743(66) 0.0233(68) -0.0734(17) 0.092 Uiso 1 d . .
H9B H -0.2376(76) -0.0416(72) -0.0304(18) 0.092 Uiso 1 d . .
C10 C 0.4459(7) 0.0097(8) 0.0576(2) 0.047(2) Uani 1 d . .
C11 C 0.5291(9) -0.1339(12) 0.0653(2) 0.097(4) Uani 1 d . .
F1 F 0.4534(9) -0.2430(12) 0.0749(3) 0.084(3) Uiso 0.55 d P 1
F2 F 0.597663(125) -0.18068(1013) 0.0326(3) 0.127(4) Uiso 0.55 d P 1
F3 F 0.6140(10) -0.1223(10) 0.0953(2) 0.085(2) Uiso 0.55 d P 1
F1' F 0.6589(11) -0.1184(16) 0.0780(3) 0.089(3) Uiso 0.45 d P 2
F2' F 0.4184(13) -0.1981(12) 0.0955(3) 0.123(4) Uiso 0.45 d P 2
F3' F 0.5201(15) -0.2305(14) 0.0458(3) 0.107(4) Uiso 0.45 d P 2

loop_
_atom_type_symbol
_atom_type_description
_atom_type_scat_dispersion_real
_atom_type_scat_dispersion_imag
_atom_type_scat_source
C C 0.0033 0.0016 'International Tables Vol C Tables 4.2.6.8 and 6.1.1.4'
H H 0.0000 0.0000 'International Tables Vol C Tables 4.2.6.8 and 6.1.1.4'
N N 0.0061 0.0033 'International Tables Vol C Tables 4.2.6.8 and 6.1.1.4'
O O 0.0106 0.0060 'International Tables Vol C Tables 4.2.6.8 and 6.1.1.4'
F F 0.0171 0.0103 'International Tables Vol C Tables 4.2.6.8 and 6.1.1.4'
Ba Ba -0.3244 2.2819 'International Tables Vol C Tables 4.2.6.8 and 6.1.1.4'

loop_
_geom_angle_atom_site_label_1
_geom_angle_atom_site_label_2
_geom_angle_atom_site_label_3
_geom_angle
_geom_angle_site_symmetry_1
_geom_angle_site_symmetry_3
_geom_angle_publ_flag
O4 Ba O4 143.1(2) 7 . ?
O4 Ba O1 67.8(1) 7 . ?
O4 Ba O1 80.2(1) . . ?
O4 Ba O1 80.2(1) 7 7 ?
O4 Ba O1 67.8(1) . 7 ?
O1 Ba O1 60.5(1) . 7 ?
O4 Ba O2 139.2(1) 7 . ?
O4 Ba O2 67.4(1) . . ?
O1 Ba O2 108.0(1) . . ?
O1 Ba O2 135.1(1) 7 . ?
O4 Ba O2 67.4(1) 7 7 ?
O4 Ba O2 139.2(1) . 7 ?
O1 Ba O2 135.1(1) . 7 ?
O1 Ba O2 108.0(1) 7 7 ?
O2 Ba O2 107.8(2) . 7 ?
O4 Ba O3 70.2(1) 7 . ?
O4 Ba O3 140.3(1) . . ?
O1 Ba O3 107.9(1) . . ?
O1 Ba O3 150.4(1) 7 . ?
O2 Ba O3 73.2(1) . . ?
O2 Ba O3 59.1(1) 7 . ?
O4 Ba O3 140.3(1) 7 7 ?
O4 Ba O3 70.2(1) . 7 ?
O1 Ba O3 150.4(1) . 7 ?
O1 Ba O3 107.9(1) 7 7 ?
O2 Ba O3 59.1(1) . 7 ?
O2 Ba O3 73.2(1) 7 7 ?
O3 Ba O3 94.1(2) . 7 ?
O4 Ba N 87.0(1) 7 . ?
O4 Ba N 94.3(1) . . ?
O1 Ba N 62.2(1) . . ?
O1 Ba N 122.0(1) 7 . ?
O2 Ba N 58.7(1) . . ?
O2 Ba N 118.4(1) 7 . ?
O3 Ba N 59.7(1) . . ?
O3 Ba N 117.1(1) 7 . ?
O4 Ba N 94.3(1) 7 7 ?
O4 Ba N 87.0(1) . 7 ?
O1 Ba N 122.0(1) . 7 ?
O1 Ba N 62.2(1) 7 7 ?
O2 Ba N 118.4(1) . 7 ?
O2 Ba N 58.7(1) 7 7 ?
O3 Ba N 117.1(1) . 7 ?
O3 Ba N 59.7(1) 7 7 ?
N Ba N 175.8(2) . 7 ?
C1 N C4 109.5(5) . . ?
C1 N C6 108.8(5) . . ?
C4 N C6 111.9(5) . . ?
C1 N Ba 107.9(4) . . ?
C4 N Ba 105.5(3) . . ?
C6 N Ba 113.2(3) . . ?
C2 O1 C3 113.2(5) . . ?
C2 O1 Ba 115.3(4) . . ?
C3 O1 Ba 113.7(3) . . ?
C5 O2 C9 114.6(5) . 7 ?
C5 O2 Ba 124.1(4) . . ?
C9 O2 Ba 117.4(4) 7 . ?
C8 O3 C7 110.1(6) . . ?
C8 O3 Ba 115.1(3) . . ?
C7 O3 Ba 110.0(3) . . ?
C10 O4 Ba 137.8(4) . . ?
N C1 C2 114.9(7) . . ?
N C1 H1A 117.7(29) . . ?
C2 C1 H1A 108.0(27) . . ?
N C1 H1B 117.7(53) . . ?
C2 C1 H1B 95.0(53) . . ?
H1A C1 H1B 100.4(58) . . ?
O1 C2 C1 109.4(5) . . ?
O1 C2 H2A 119.0(43) . . ?
C1 C2 H2A 100.6(47) . . ?
O1 C2 H2B 112.1(33) . . ?
C1 C2 H2B 108.6(34) . . ?
H2A C2 H2B 106.2(56) . . ?
O1 C3 C3 109.5(4) . 7 ?
O1 C3 H3A 102.8(36) . . ?
C3 C3 H3A 115.4(34) 7 . ?
O1 C3 H3B 110.3(32) . . ?
C3 C3 H3B 106.5(30) 7 . ?
H3A C3 H3B 112.2(47) . . ?
N C4 C5 112.9(5) . . ?
N C4 H4A 106.1(30) . . ?
C5 C4 H4A 107.3(40) . . ?
N C4 H4B 106.9(33) . . ?
C5 C4 H4B 111.5(38) . . ?
H4A C4 H4B 107.5(40) . . ?
O2 C5 C4 109.1(5) . . ?
O2 C5 H5A 115.8(30) . . ?
C4 C5 H5A 107.3(32) . . ?
O2 C5 H5B 114.7(29) . . ?
C4 C5 H5B 111.1(31) . . ?
H5A C5 H5B 98.3(42) . . ?
C7 C6 N 112.4(5) . . ?
C7 C6 H6A 125.5(34) . . ?
N C6 H6A 100.9(34) . . ?
C7 C6 H6B 104.1(28) . . ?
N C6 H6B 101.7(28) . . ?
H6A C6 H6B 109.9(43) . . ?
O3 C7 C6 108.4(7) . . ?
O3 C7 H7A 132.2(61) . . ?
C6 C7 H7A 92.4(54) . . ?
O3 C7 H7B 118.8(33) . . ?
C6 C7 H7B 105.1(31) . . ?
H7A C7 H7B 95.0(71) . . ?
O3 C8 C9 110.4(7) . . ?
O3 C8 H8A 124.0(61) . . ?
C9 C8 H8A 100.4(57) . . ?
O3 C8 H8B 115.3(33) . . ?
C9 C8 H8B 109.1(42) . . ?
H8A C8 H8B 95.7(79) . . ?
O2 C9 C8 107.6(7) 7 . ?
O2 C9 H9A 107.4(30) 7 . ?
C8 C9 H9A 116.0(31) . . ?
H8A C9 H9A 111.7(53) . . ?
O2 C9 H9B 124.7(44) 7 . ?
C8 C9 H9B 88.6(42) . . ?
H9A C9 H9B 111.7(53) . . ?
O5 C10 O4 131.8(7) . . ?
O5 C10 C11 115.2(7) . . ?
O4 C10 C11 112.9(6) . . ?
F3' C11 F1' 111.9(12) . . ?
F1 C11 F3 99.7(8) . . ?
F1 C11 F2 103.3(9) . . ?
F3 C11 F2 115.6(8) . . ?
F3' C11 C10 121.6(9) . . ?
F1 C11 C10 116.8(7) . . ?
F1' C11 C10 115.2(10) . . ?
F3 C11 C10 111.3(8) . . ?
F2 C11 C10 109.8(7) . . ?
F3' C11 F2' 94.5(10) . . ?
F1' C11 F2' 113.4(9) . . ?
C10 C11 F2' 96.8(7) . . ?

loop_
_geom_bond_atom_site_label_1
_geom_bond_atom_site_label_2
_geom_bond_distance
_geom_bond_site_symmetry_2
_geom_bond_publ_flag
Ba O4 2.778(5) 7 ?
Ba O4 2.778(5) . ?
Ba O1 2.812(5) . ?
Ba O1 2.812(5) 7 ?
Ba O2 2.818(4) . ?
Ba O2 2.818(4) 7 ?
Ba O3 2.864(3) . ?
Ba O3 2.864(3) 7 ?
Ba N 2.963(4) . ?
Ba N 2.963(4) 7 ?
N C1 1.453(10) . ?
N C4 1.484(9) . ?
N C6 1.482(8) . ?
O1 C2 1.407(7) . ?
O1 C3 1.426(9) . ?
O2 C5 1.407(7) . ?
O2 C9 1.417(9) 7 ?
O3 C8 1.440(8) . ?
O3 C7 1.434(10) . ?
O4 C10 1.221(8) . ?
O5 C10 1.194(9) . ?
C1 C2 1.538(11) . ?
C1 H1A 1.10(5) . ?
C1 H1B 0.81(7) . ?
C2 H2A 0.84(6) . ?
C2 H2B 0.97(6) . ?
C3 C3 1.467(10) 7 ?
C3 H3A 1.01(6) . ?
C3 H3B 0.99(6) . ?
C4 C5 1.503(11) . ?
C4 H4A 1.04(5) . ?
C4 H4B 1.04(6) . ?
C5 H5A 1.01(5) . ?
C5 H5B 1.07(6) . ?
C6 C7 1.496(10) . ?
C6 H6A 1.01(5) . ?
C6 H6B 1.20(7) . ?
C7 H7A 0.74(7) . ?
C7 H7B 1.08(7) . ?
C8 C9 1.497(13) . ?
C8 H8A 0.78(8) . ?
C8 H8B 0.95(7) . ?
C9 O2 1.436(10) 7 ?
C9 H9A 1.15(6) . ?
C9 H9B 0.92(7) . ?
C10 C11 1.562(13) . ?
C11 F3' 1.139(16) . ?
C11 F1 1.277(13) . ?
C11 F1' 1.293(13) . ?
C11 F3 1.338(11) . ?
C11 F2 1.402(13) . ?
C11 F2' 1.606(15) . ?
